data_7006024
loop_
_publ_author_name
'Deiters, Emmanuel'
'Bulach, V\'eronique'
'Hosseini, Mir Wais'

_publ_section_title
;
 Heterobimetallic coordination networks based on metallaporphyrins
 bearing four pyridine N-oxide groups as coordinating sites
;
_journal_issue 37
_journal_name_full 'Dalton Transactions'
_journal_page_first 4126
_journal_paper_doi 10.1039/b708302e
_journal_year 2007
_chemical_formula_sum 'C42 H34 N8 Ni O7'
_chemical_formula_weight 821.48
_chemical_name_systematic
;
?
;
_space_group_IT_number 2
_symmetry_cell_setting triclinic
_symmetry_space_group_name_Hall '-P 1'
_symmetry_space_group_name_H-M 'P -1'
_atom_sites_solution_hydrogens geom
_atom_sites_solution_primary direct
_atom_sites_solution_secondary difmap
_audit_creation_method SHELXL-97
_cell_angle_alpha 76.201(4)
_cell_angle_beta 73.291(4)
_cell_angle_gamma 77.186(4)
_cell_formula_units_Z 2
_cell_length_a 9.1660(8)
_cell_length_b 14.8060(14)
_cell_length_c 15.5049(15)
_cell_measurement_reflns_used 9849
_cell_measurement_temperature 173(2)
_cell_measurement_theta_max 25.74
_cell_measurement_theta_min 2.46
_cell_volume 1930.5(3)
_computing_cell_refinement 'Bruker SMART'
_computing_data_collection 'Bruker SMART'
_computing_data_reduction 'Bruker SAINT'
_computing_molecular_graphics 'Bruker SHELXTL'
_computing_publication_material 'Bruker SHELXTL'
_computing_structure_refinement 'SHELXL-97 (Sheldrick, 1997)'
_computing_structure_solution 'SHELXS-97 (Sheldrick, 1990)'
_diffrn_ambient_temperature 173(2)
_diffrn_measured_fraction_theta_full 0.988
_diffrn_measured_fraction_theta_max 0.988
_diffrn_measurement_device_type 'CCD area detector'
_diffrn_measurement_method 'phi and omega scans'
_diffrn_radiation_monochromator graphite
_diffrn_radiation_source 'fine-focus sealed tube'
_diffrn_radiation_type MoK\a
_diffrn_radiation_wavelength 0.71073
_diffrn_reflns_av_R_equivalents 0.0679
_diffrn_reflns_av_sigmaI/netI 0.0678
_diffrn_reflns_limit_h_max 12
_diffrn_reflns_limit_h_min -9
_diffrn_reflns_limit_k_max 20
_diffrn_reflns_limit_k_min -20
_diffrn_reflns_limit_l_max 21
_diffrn_reflns_limit_l_min -21
_diffrn_reflns_number 61035
_diffrn_reflns_theta_full 29.70
_diffrn_reflns_theta_max 29.70
_diffrn_reflns_theta_min 1.44
_exptl_absorpt_coefficient_mu 0.566
_exptl_absorpt_correction_T_max 0.9352
_exptl_absorpt_correction_T_min 0.8487
_exptl_absorpt_correction_type multi-scan
_exptl_absorpt_process_details sadabs
_exptl_crystal_colour orange
_exptl_crystal_density_diffrn 1.413
_exptl_crystal_density_meas ?
_exptl_crystal_density_method 'not measured'
_exptl_crystal_description plate
_exptl_crystal_F_000 852
_exptl_crystal_size_max 0.30
_exptl_crystal_size_mid 0.17
_exptl_crystal_size_min 0.12
_refine_diff_density_max 1.673
_refine_diff_density_min -0.979
_refine_diff_density_rms 0.134
_refine_ls_extinction_method none
_refine_ls_goodness_of_fit_ref 1.027
_refine_ls_hydrogen_treatment constr
_refine_ls_matrix_type full
_refine_ls_number_parameters 539
_refine_ls_number_reflns 10850
_refine_ls_number_restraints 3
_refine_ls_restrained_S_all 1.036
_refine_ls_R_factor_all 0.1128
_refine_ls_R_factor_gt 0.0712
_refine_ls_shift/su_max 0.001
_refine_ls_shift/su_mean 0.000
_refine_ls_structure_factor_coef Fsqd
_refine_ls_weighting_details 'calc w=1/[\s^2^(Fo^2^)+(0.1427P)^2^+2.4164P] where P=(Fo^2^+2Fc^2^)/3'
_refine_ls_weighting_scheme calc
_refine_ls_wR_factor_gt 0.2113
_refine_ls_wR_factor_ref 0.2409
_reflns_number_gt 7212
_reflns_number_total 10850
_reflns_threshold_expression >2sigma(I)
_cod_data_source_file b708302e.txt
_cod_data_source_block e42a
_cod_depositor_comments
;
The following automatic conversions were performed:
'_symmetry_cell_setting' value 'Triclinic' changed to 'triclinic'
according to '/home/saulius/struct/CIF-dictionaries/cif_core.dic'
dictionary named 'cif_core.dic' version 2.4.1 from 2010-06-29.

Automatic conversion script
Id: cif_fix_enum 1527 2010-12-29 10:47:43Z saulius 

The following automatic conversions were performed:

'_exptl_crystal_density_meas' value 'none' was changed to '?' - the
value is perceived as not measured.

Automatic conversion script
Id: cif_fix_values 3008 2015-01-20 13:52:24Z robertas 
;
_cod_original_sg_symbol_H-M P-1
_cod_database_code 7006024

loop_
_symmetry_equiv_pos_as_xyz
'x, y, z'
'-x, -y, -z'

loop_
_atom_site_label
_atom_site_type_symbol
_atom_site_fract_x
_atom_site_fract_y
_atom_site_fract_z
_atom_site_U_iso_or_equiv
_atom_site_adp_type
_atom_site_occupancy
_atom_site_symmetry_multiplicity
_atom_site_calc_flag
_atom_site_refinement_flags
_atom_site_disorder_assembly
_atom_site_disorder_group
Ni1 Ni 0.75274(5) 0.50966(3) 0.60518(3) 0.02036(14) Uani 1 1 d . . .
N1 N 0.6910(3) 0.5670(2) 0.7174(2) 0.0235(6) Uani 1 1 d . . .
N2 N 0.6116(3) 0.6148(2) 0.5470(2) 0.0253(6) Uani 1 1 d . . .
N3 N 0.8194(3) 0.4544(2) 0.4915(2) 0.0261(6) Uani 1 1 d . . .
N4 N 0.8776(3) 0.3991(2) 0.6673(2) 0.0259(6) Uani 1 1 d . . .
C1 C 0.7370(4) 0.5313(2) 0.7977(2) 0.0242(7) Uani 1 1 d . . .
C2 C 0.6708(4) 0.5951(3) 0.8613(2) 0.0267(7) Uani 1 1 d . . .
H2 H 0.6861 0.5867 0.9209 0.032 Uiso 1 1 calc R . .
C3 C 0.5832(4) 0.6689(3) 0.8203(3) 0.0279(7) Uani 1 1 d . . .
H3 H 0.5248 0.7221 0.8456 0.033 Uiso 1 1 calc R . .
C4 C 0.5953(4) 0.6514(2) 0.7307(2) 0.0256(7) Uani 1 1 d . . .
C5 C 0.5095(4) 0.7083(2) 0.6702(2) 0.0238(7) Uani 1 1 d . . .
C6 C 0.5132(4) 0.6877(2) 0.5866(2) 0.0250(7) Uani 1 1 d . . .
C7 C 0.4215(4) 0.7437(3) 0.5251(3) 0.0285(7) Uani 1 1 d . . .
H7 H 0.3458 0.7978 0.5358 0.034 Uiso 1 1 calc R . .
C8 C 0.4636(4) 0.7047(3) 0.4494(3) 0.0296(8) Uani 1 1 d . . .
H8 H 0.4209 0.7251 0.3976 0.036 Uiso 1 1 calc R . .
C9 C 0.5861(4) 0.6261(2) 0.4620(2) 0.0259(7) Uani 1 1 d . . .
C10 C 0.6705(4) 0.5737(2) 0.3947(2) 0.0249(7) Uani 1 1 d . . .
C11 C 0.7836(4) 0.4949(2) 0.4084(2) 0.0252(7) Uani 1 1 d . . .
C12 C 0.8768(4) 0.4419(3) 0.3391(3) 0.0278(7) Uani 1 1 d . . .
H12 H 0.8768 0.4563 0.2760 0.033 Uiso 1 1 calc R . .
C13 C 0.9641(4) 0.3680(3) 0.3807(2) 0.0282(7) Uani 1 1 d . . .
H13 H 1.0369 0.3205 0.3523 0.034 Uiso 1 1 calc R . .
C14 C 0.9260(4) 0.3747(2) 0.4762(2) 0.0257(7) Uani 1 1 d . . .
C15 C 0.9849(4) 0.3079(2) 0.5432(3) 0.0257(7) Uani 1 1 d . . .
C16 C 0.9565(4) 0.3184(2) 0.6331(3) 0.0275(7) Uani 1 1 d . . .
C17 C 1.0081(5) 0.2482(3) 0.7057(3) 0.0323(8) Uani 1 1 d . . .
H17 H 1.0614 0.1860 0.7010 0.039 Uiso 1 1 calc R . .
C18 C 0.9667(5) 0.2873(3) 0.7809(3) 0.0325(8) Uani 1 1 d . . .
H18 H 0.9861 0.2582 0.8390 0.039 Uiso 1 1 calc R . .
C19 C 0.8871(4) 0.3818(3) 0.7569(2) 0.0261(7) Uani 1 1 d . . .
C20 C 0.8273(4) 0.4442(3) 0.8176(2) 0.0262(7) Uani 1 1 d . . .
C21 C 0.4090(4) 0.7963(2) 0.6976(2) 0.0273(7) Uani 1 1 d . . .
C22 C 0.2489(4) 0.8091(3) 0.7139(3) 0.0327(8) Uani 1 1 d . . .
H22 H 0.2015 0.7617 0.7059 0.039 Uiso 1 1 calc R . .
C23 C 0.1581(5) 0.8904(3) 0.7415(3) 0.0412(10) Uani 1 1 d . . .
H23 H 0.0489 0.8977 0.7534 0.049 Uiso 1 1 calc R . .
N5 N 0.2231(4) 0.9591(2) 0.7516(3) 0.0431(9) Uani 1 1 d . . .
O1 O 0.1340(5) 1.0360(2) 0.7775(3) 0.0623(10) Uani 1 1 d . . .
C24 C 0.3783(5) 0.9485(3) 0.7362(3) 0.0416(10) Uani 1 1 d . . .
H24 H 0.4234 0.9971 0.7439 0.050 Uiso 1 1 calc R . .
C25 C 0.4716(5) 0.8683(3) 0.7095(3) 0.0338(8) Uani 1 1 d . . .
H25 H 0.5804 0.8622 0.6990 0.041 Uiso 1 1 calc R . .
C26 C 0.6367(4) 0.6024(2) 0.3027(2) 0.0255(7) Uani 1 1 d . . .
C27 C 0.6433(4) 0.6937(3) 0.2511(3) 0.0310(8) Uani 1 1 d . . .
H27 H 0.6690 0.7394 0.2756 0.037 Uiso 1 1 calc R . .
C28 C 0.6135(4) 0.7188(3) 0.1655(3) 0.0329(8) Uani 1 1 d . . .
H28 H 0.6181 0.7812 0.1320 0.039 Uiso 1 1 calc R . .
N6 N 0.5779(4) 0.6549(2) 0.1294(2) 0.0314(7) Uani 1 1 d . . .
O2 O 0.5551(4) 0.6754(2) 0.0464(2) 0.0431(7) Uani 1 1 d . . .
C29 C 0.5685(4) 0.5653(3) 0.1782(3) 0.0301(8) Uani 1 1 d . . .
H29 H 0.5413 0.5209 0.1528 0.036 Uiso 1 1 calc R . .
C30 C 0.5980(4) 0.5392(3) 0.2630(3) 0.0294(7) Uani 1 1 d . . .
H30 H 0.5919 0.4764 0.2954 0.035 Uiso 1 1 calc R . .
C31 C 1.0804(4) 0.2179(2) 0.5172(2) 0.0269(7) Uani 1 1 d . . .
C32 C 1.0293(4) 0.1633(3) 0.4734(3) 0.0319(8) Uani 1 1 d . . .
H32 H 0.9324 0.1843 0.4583 0.038 Uiso 1 1 calc R . .
C33 C 1.1163(5) 0.0798(3) 0.4516(3) 0.0339(8) Uani 1 1 d . . .
H33 H 1.0805 0.0448 0.4203 0.041 Uiso 1 1 calc R . .
N7 N 1.2542(4) 0.0469(2) 0.4747(2) 0.0327(7) Uani 1 1 d . . .
O3 O 1.3335(4) -0.0350(2) 0.4572(2) 0.0460(8) Uani 1 1 d . . .
C34 C 1.3087(4) 0.0984(3) 0.5158(3) 0.0331(8) Uani 1 1 d . . .
H34 H 1.4058 0.0760 0.5304 0.040 Uiso 1 1 calc R . .
C35 C 1.2245(4) 0.1833(3) 0.5368(3) 0.0301(8) Uani 1 1 d . . .
H35 H 1.2651 0.2190 0.5651 0.036 Uiso 1 1 calc R . .
C36 C 0.8648(4) 0.4159(2) 0.9089(2) 0.0263(7) Uani 1 1 d . . .
C37 C 0.7530(4) 0.3979(3) 0.9904(3) 0.0359(9) Uani 1 1 d . . .
H37 H 0.6490 0.4019 0.9886 0.043 Uiso 1 1 calc R . .
C38 C 0.7914(4) 0.3744(3) 1.0740(3) 0.0354(9) Uani 1 1 d . . .
H38 H 0.7133 0.3628 1.1290 0.042 Uiso 1 1 calc R . .
N8 N 0.9388(4) 0.3677(2) 1.0781(2) 0.0307(7) Uani 1 1 d . . .
O4 O 0.9701(4) 0.3506(2) 1.15859(19) 0.0427(7) Uani 1 1 d . . .
C39 C 1.0503(4) 0.3807(3) 1.0000(3) 0.0343(8) Uani 1 1 d . . .
H39 H 1.1547 0.3724 1.0029 0.041 Uiso 1 1 calc R . .
C40 C 1.0152(4) 0.4060(3) 0.9160(3) 0.0305(8) Uani 1 1 d . . .
H40 H 1.0954 0.4168 0.8619 0.037 Uiso 1 1 calc R . .
C41 C 0.2597(9) 0.8943(7) 0.2731(6) 0.102(3) Uani 1 1 d D . .
H41A H 0.2665 0.8284 0.2689 0.152 Uiso 1 1 calc R . .
H41B H 0.2492 0.9351 0.2146 0.152 Uiso 1 1 calc R . .
H41C H 0.1697 0.9116 0.3220 0.152 Uiso 1 1 calc R . .
O5 O 0.3921(5) 0.9051(4) 0.2926(3) 0.0758(12) Uani 1 1 d D . .
H5 H 0.3703 0.9469 0.3247 0.114 Uiso 1 1 calc R . .
C42 C 0.0703(13) 0.1148(7) 0.9969(6) 0.0546(15) Uani 0.50 1 d PD . .
H42A H 0.1232 0.0997 1.0464 0.082 Uiso 0.50 1 calc PR . .
H42B H 0.0074 0.0664 1.0048 0.082 Uiso 0.50 1 calc PR . .
H42C H 0.0036 0.1764 0.9984 0.082 Uiso 0.50 1 calc PR . .
O6 O 0.1855(9) 0.1178(5) 0.9080(4) 0.0546(15) Uani 0.50 1 d PD . .
H6 H 0.2523 0.0688 0.9101 0.082 Uiso 0.50 1 calc PR . .
O7 O 0.1600(5) 0.1851(3) 0.2243(3) 0.0704(11) Uani 1 1 d D . .
C43 C 0.2593(15) 0.1426(11) 0.1455(10) 0.086(4) Uani 0.50 1 d PD . .
O8 O 0.4336(11) 0.1575(6) 0.0712(5) 0.073(2) Uani 0.50 1 d P . .

loop_
_atom_site_aniso_label
_atom_site_aniso_U_11
_atom_site_aniso_U_22
_atom_site_aniso_U_33
_atom_site_aniso_U_23
_atom_site_aniso_U_13
_atom_site_aniso_U_12
Ni1 0.0205(2) 0.0197(2) 0.0212(2) -0.00179(16) -0.00987(16) -0.00001(15)
N1 0.0205(13) 0.0253(14) 0.0244(14) -0.0031(11) -0.0080(11) -0.0015(11)
N2 0.0250(14) 0.0244(14) 0.0267(15) -0.0026(12) -0.0113(12) -0.0004(11)
N3 0.0269(14) 0.0249(14) 0.0246(15) -0.0003(11) -0.0100(12) -0.0005(11)
N4 0.0266(14) 0.0261(14) 0.0251(15) -0.0017(12) -0.0111(12) -0.0018(11)
C1 0.0213(15) 0.0283(17) 0.0226(16) -0.0017(13) -0.0079(13) -0.0034(13)
C2 0.0262(16) 0.0304(18) 0.0260(17) -0.0076(14) -0.0109(14) -0.0017(14)
C3 0.0275(17) 0.0301(18) 0.0291(18) -0.0075(14) -0.0120(14) -0.0021(14)
C4 0.0218(15) 0.0274(17) 0.0287(18) -0.0047(14) -0.0091(13) -0.0032(13)
C5 0.0229(15) 0.0229(16) 0.0264(17) -0.0029(13) -0.0093(13) -0.0030(12)
C6 0.0245(16) 0.0228(16) 0.0285(18) -0.0026(13) -0.0119(14) -0.0008(13)
C7 0.0284(17) 0.0245(17) 0.0304(18) -0.0017(14) -0.0106(14) 0.0013(13)
C8 0.0279(17) 0.0291(18) 0.0321(19) -0.0022(15) -0.0150(15) 0.0009(14)
C9 0.0259(16) 0.0264(17) 0.0272(17) -0.0001(14) -0.0148(14) -0.0021(13)
C10 0.0253(16) 0.0239(16) 0.0267(17) -0.0019(13) -0.0098(13) -0.0048(13)
C11 0.0251(16) 0.0264(17) 0.0258(17) -0.0040(14) -0.0100(13) -0.0036(13)
C12 0.0287(17) 0.0286(18) 0.0258(17) -0.0047(14) -0.0081(14) -0.0025(14)
C13 0.0295(17) 0.0283(17) 0.0261(18) -0.0058(14) -0.0086(14) -0.0006(14)
C14 0.0249(16) 0.0249(16) 0.0276(18) -0.0040(14) -0.0091(14) -0.0021(13)
C15 0.0238(15) 0.0221(16) 0.0317(18) -0.0040(14) -0.0108(14) -0.0009(13)
C16 0.0268(16) 0.0235(16) 0.0320(19) -0.0009(14) -0.0132(14) -0.0007(13)
C17 0.0358(19) 0.0250(17) 0.037(2) -0.0033(15) -0.0187(16) 0.0032(15)
C18 0.038(2) 0.0295(18) 0.0283(19) -0.0009(15) -0.0146(16) 0.0026(15)
C19 0.0247(16) 0.0280(17) 0.0255(17) -0.0020(14) -0.0115(13) -0.0005(13)
C20 0.0226(15) 0.0301(17) 0.0266(17) -0.0016(14) -0.0104(13) -0.0041(13)
C21 0.0300(17) 0.0237(16) 0.0283(18) -0.0014(14) -0.0132(14) -0.0002(13)
C22 0.0316(18) 0.0300(19) 0.037(2) -0.0045(16) -0.0138(16) -0.0014(15)
C23 0.033(2) 0.037(2) 0.054(3) -0.0118(19) -0.0159(19) 0.0057(17)
N5 0.049(2) 0.0287(17) 0.050(2) -0.0078(15) -0.0176(17) 0.0063(15)
O1 0.070(2) 0.0326(17) 0.083(3) -0.0215(17) -0.028(2) 0.0189(16)
C24 0.051(3) 0.028(2) 0.049(3) -0.0065(18) -0.018(2) -0.0075(18)
C25 0.0329(19) 0.0286(18) 0.041(2) -0.0040(16) -0.0132(17) -0.0044(15)
C26 0.0227(15) 0.0278(17) 0.0257(17) -0.0026(14) -0.0095(13) -0.0015(13)
C27 0.0360(19) 0.0276(18) 0.0321(19) -0.0026(15) -0.0175(16) -0.0022(15)
C28 0.036(2) 0.0302(19) 0.0314(19) 0.0002(15) -0.0126(16) -0.0051(15)
N6 0.0283(15) 0.0420(18) 0.0248(15) -0.0025(13) -0.0124(12) -0.0042(13)
O2 0.0488(17) 0.0545(19) 0.0294(15) -0.0018(13) -0.0217(13) -0.0061(14)
C29 0.0278(17) 0.0356(19) 0.0305(19) -0.0053(15) -0.0115(15) -0.0077(15)
C30 0.0280(17) 0.0304(18) 0.0310(19) -0.0015(15) -0.0107(15) -0.0074(14)
C31 0.0262(16) 0.0243(16) 0.0290(18) -0.0049(14) -0.0082(14) -0.0002(13)
C32 0.0284(17) 0.0305(18) 0.039(2) -0.0052(16) -0.0154(16) -0.0025(14)
C33 0.0338(19) 0.0272(18) 0.044(2) -0.0081(16) -0.0145(17) -0.0040(15)
N7 0.0356(17) 0.0242(15) 0.0380(18) -0.0040(13) -0.0143(14) 0.0009(13)
O3 0.0501(18) 0.0265(14) 0.060(2) -0.0142(14) -0.0191(16) 0.0103(13)
C34 0.0294(18) 0.0312(19) 0.040(2) -0.0076(16) -0.0146(16) 0.0021(15)
C35 0.0295(18) 0.0260(17) 0.037(2) -0.0043(15) -0.0143(15) -0.0030(14)
C36 0.0263(16) 0.0255(16) 0.0265(17) -0.0023(14) -0.0110(14) 0.0003(13)
C37 0.0272(18) 0.045(2) 0.033(2) 0.0018(17) -0.0126(15) -0.0043(16)
C38 0.0292(18) 0.045(2) 0.0289(19) -0.0013(17) -0.0091(15) -0.0038(16)
N8 0.0341(16) 0.0328(16) 0.0285(16) -0.0026(13) -0.0169(13) -0.0033(13)
O4 0.0485(17) 0.0557(19) 0.0267(14) -0.0004(13) -0.0201(13) -0.0082(14)
C39 0.0301(18) 0.044(2) 0.0305(19) -0.0037(16) -0.0144(15) -0.0042(16)
C40 0.0271(17) 0.037(2) 0.0287(18) -0.0032(15) -0.0106(14) -0.0052(15)
C41 0.076(5) 0.144(8) 0.115(6) -0.044(6) -0.044(5) -0.032(5)
O5 0.067(3) 0.092(3) 0.079(3) -0.027(3) -0.025(2) -0.014(2)
C42 0.092(5) 0.037(3) 0.048(3) 0.006(2) -0.037(3) -0.027(3)
O6 0.092(5) 0.037(3) 0.048(3) 0.006(2) -0.037(3) -0.027(3)
O7 0.072(3) 0.074(3) 0.071(3) 0.011(2) -0.035(2) -0.031(2)
C43 0.078(9) 0.095(10) 0.104(11) -0.006(9) -0.048(9) -0.033(8)
O8 0.110(7) 0.058(5) 0.056(5) -0.009(4) -0.033(5) -0.008(5)

loop_
_atom_type_symbol
_atom_type_description
_atom_type_scat_dispersion_real
_atom_type_scat_dispersion_imag
_atom_type_scat_source
C C 0.0033 0.0016 'International Tables Vol C Tables 4.2.6.8 and 6.1.1.4'
H H 0.0000 0.0000 'International Tables Vol C Tables 4.2.6.8 and 6.1.1.4'
N N 0.0061 0.0033 'International Tables Vol C Tables 4.2.6.8 and 6.1.1.4'
O O 0.0106 0.0060 'International Tables Vol C Tables 4.2.6.8 and 6.1.1.4'
Ni Ni 0.3393 1.1124 'International Tables Vol C Tables 4.2.6.8 and 6.1.1.4'

loop_
_geom_angle_atom_site_label_1
_geom_angle_atom_site_label_2
_geom_angle_atom_site_label_3
_geom_angle
_geom_angle_site_symmetry_1
_geom_angle_site_symmetry_3
_geom_angle_publ_flag
N4 Ni1 N3 89.98(12) . . ?
N4 Ni1 N1 90.14(12) . . ?
N3 Ni1 N1 178.38(12) . . ?
N4 Ni1 N2 175.03(12) . . ?
N3 Ni1 N2 90.15(12) . . ?
N1 Ni1 N2 89.88(12) . . ?
C1 N1 C4 105.2(3) . . ?
C1 N1 Ni1 127.2(2) . . ?
C4 N1 Ni1 127.6(2) . . ?
C9 N2 C6 106.0(3) . . ?
C9 N2 Ni1 126.9(2) . . ?
C6 N2 Ni1 127.0(2) . . ?
C14 N3 C11 105.8(3) . . ?
C14 N3 Ni1 126.8(2) . . ?
C11 N3 Ni1 126.8(2) . . ?
C19 N4 C16 105.8(3) . . ?
C19 N4 Ni1 126.7(2) . . ?
C16 N4 Ni1 127.0(2) . . ?
N1 C1 C20 125.5(3) . . ?
N1 C1 C2 110.3(3) . . ?
C20 C1 C2 124.2(3) . . ?
C3 C2 C1 107.3(3) . . ?
C3 C2 H2 126.4 . . ?
C1 C2 H2 126.4 . . ?
C2 C3 C4 106.8(3) . . ?
C2 C3 H3 126.6 . . ?
C4 C3 H3 126.6 . . ?
N1 C4 C5 125.3(3) . . ?
N1 C4 C3 110.4(3) . . ?
C5 C4 C3 124.0(3) . . ?
C6 C5 C4 123.8(3) . . ?
C6 C5 C21 118.6(3) . . ?
C4 C5 C21 117.6(3) . . ?
N2 C6 C5 125.7(3) . . ?
N2 C6 C7 109.7(3) . . ?
C5 C6 C7 124.5(3) . . ?
C8 C7 C6 107.1(3) . . ?
C8 C7 H7 126.4 . . ?
C6 C7 H7 126.4 . . ?
C7 C8 C9 107.1(3) . . ?
C7 C8 H8 126.5 . . ?
C9 C8 H8 126.5 . . ?
N2 C9 C10 125.7(3) . . ?
N2 C9 C8 110.0(3) . . ?
C10 C9 C8 124.2(3) . . ?
C9 C10 C11 124.1(3) . . ?
C9 C10 C26 118.1(3) . . ?
C11 C10 C26 117.8(3) . . ?
N3 C11 C10 125.0(3) . . ?
N3 C11 C12 109.8(3) . . ?
C10 C11 C12 125.2(3) . . ?
C13 C12 C11 107.2(3) . . ?
C13 C12 H12 126.4 . . ?
C11 C12 H12 126.4 . . ?
C12 C13 C14 107.1(3) . . ?
C12 C13 H13 126.4 . . ?
C14 C13 H13 126.4 . . ?
N3 C14 C15 125.4(3) . . ?
N3 C14 C13 110.0(3) . . ?
C15 C14 C13 124.5(3) . . ?
C16 C15 C14 124.0(3) . . ?
C16 C15 C31 117.9(3) . . ?
C14 C15 C31 118.2(3) . . ?
C15 C16 N4 125.2(3) . . ?
C15 C16 C17 125.4(3) . . ?
N4 C16 C17 109.3(3) . . ?
C18 C17 C16 107.3(3) . . ?
C18 C17 H17 126.3 . . ?
C16 C17 H17 126.3 . . ?
C17 C18 C19 107.3(3) . . ?
C17 C18 H18 126.4 . . ?
C19 C18 H18 126.4 . . ?
N4 C19 C20 126.0(3) . . ?
N4 C19 C18 110.1(3) . . ?
C20 C19 C18 123.8(3) . . ?
C1 C20 C19 123.9(3) . . ?
C1 C20 C36 118.4(3) . . ?
C19 C20 C36 117.7(3) . . ?
C25 C21 C22 117.1(3) . . ?
C25 C21 C5 121.2(3) . . ?
C22 C21 C5 121.7(3) . . ?
C23 C22 C21 120.5(4) . . ?
C23 C22 H22 119.7 . . ?
C21 C22 H22 119.7 . . ?
N5 C23 C22 120.7(4) . . ?
N5 C23 H23 119.7 . . ?
C22 C23 H23 119.7 . . ?
O1 N5 C23 119.5(4) . . ?
O1 N5 C24 120.6(4) . . ?
C23 N5 C24 120.0(4) . . ?
N5 C24 C25 120.8(4) . . ?
N5 C24 H24 119.6 . . ?
C25 C24 H24 119.6 . . ?
C24 C25 C21 120.9(4) . . ?
C24 C25 H25 119.6 . . ?
C21 C25 H25 119.6 . . ?
C30 C26 C27 116.3(3) . . ?
C30 C26 C10 121.4(3) . . ?
C27 C26 C10 122.3(3) . . ?
C28 C27 C26 121.5(4) . . ?
C28 C27 H27 119.2 . . ?
C26 C27 H27 119.2 . . ?
N6 C28 C27 120.1(4) . . ?
N6 C28 H28 120.0 . . ?
C27 C28 H28 120.0 . . ?
O2 N6 C28 121.6(3) . . ?
O2 N6 C29 118.3(3) . . ?
C28 N6 C29 120.0(3) . . ?
C30 C29 N6 120.7(3) . . ?
C30 C29 H29 119.7 . . ?
N6 C29 H29 119.7 . . ?
C29 C30 C26 121.3(4) . . ?
C29 C30 H30 119.3 . . ?
C26 C30 H30 119.3 . . ?
C32 C31 C35 116.4(3) . . ?
C32 C31 C15 121.7(3) . . ?
C35 C31 C15 121.8(3) . . ?
C33 C32 C31 121.3(3) . . ?
C33 C32 H32 119.4 . . ?
C31 C32 H32 119.4 . . ?
N7 C33 C32 120.5(4) . . ?
N7 C33 H33 119.8 . . ?
C32 C33 H33 119.8 . . ?
O3 N7 C34 120.0(3) . . ?
O3 N7 C33 120.0(3) . . ?
C34 N7 C33 119.9(3) . . ?
N7 C34 C35 120.5(3) . . ?
N7 C34 H34 119.7 . . ?
C35 C34 H34 119.7 . . ?
C34 C35 C31 121.3(3) . . ?
C34 C35 H35 119.4 . . ?
C31 C35 H35 119.4 . . ?
C40 C36 C37 116.7(3) . . ?
C40 C36 C20 120.9(3) . . ?
C37 C36 C20 122.4(3) . . ?
C38 C37 C36 120.8(4) . . ?
C38 C37 H37 119.6 . . ?
C36 C37 H37 119.6 . . ?
N8 C38 C37 120.7(4) . . ?
N8 C38 H38 119.7 . . ?
C37 C38 H38 119.7 . . ?
O4 N8 C39 121.1(3) . . ?
O4 N8 C38 119.3(3) . . ?
C39 N8 C38 119.6(3) . . ?
N8 C39 C40 120.9(3) . . ?
N8 C39 H39 119.5 . . ?
C40 C39 H39 119.5 . . ?
C39 C40 C36 121.1(4) . . ?
C39 C40 H40 119.4 . . ?
C36 C40 H40 119.4 . . ?
O5 C41 H41A 109.5 . . ?
O5 C41 H41B 109.5 . . ?
H41A C41 H41B 109.5 . . ?
O5 C41 H41C 109.5 . . ?
H41A C41 H41C 109.5 . . ?
H41B C41 H41C 109.5 . . ?
C41 O5 H5 109.5 . . ?
O6 C42 H42A 109.5 . . ?
O6 C42 H42B 109.5 . . ?
H42A C42 H42B 109.5 . . ?
O6 C42 H42C 109.5 . . ?
H42A C42 H42C 109.5 . . ?
H42B C42 H42C 109.5 . . ?
C42 O6 H6 109.5 . . ?

loop_
_geom_bond_atom_site_label_1
_geom_bond_atom_site_label_2
_geom_bond_distance
_geom_bond_site_symmetry_2
_geom_bond_publ_flag
Ni1 N4 1.992(3) . ?
Ni1 N3 1.999(3) . ?
Ni1 N1 2.000(3) . ?
Ni1 N2 2.004(3) . ?
N1 C1 1.377(4) . ?
N1 C4 1.380(4) . ?
N2 C9 1.369(4) . ?
N2 C6 1.387(4) . ?
N3 C14 1.376(4) . ?
N3 C11 1.384(4) . ?
N4 C19 1.375(4) . ?
N4 C16 1.389(5) . ?
C1 C20 1.388(5) . ?
C1 C2 1.441(5) . ?
C2 C3 1.346(5) . ?
C2 H2 0.9500 . ?
C3 C4 1.442(5) . ?
C3 H3 0.9500 . ?
C4 C5 1.401(5) . ?
C5 C6 1.389(5) . ?
C5 C21 1.494(5) . ?
C6 C7 1.442(5) . ?
C7 C8 1.351(5) . ?
C7 H7 0.9500 . ?
C8 C9 1.447(5) . ?
C8 H8 0.9500 . ?
C9 C10 1.395(5) . ?
C10 C11 1.397(5) . ?
C10 C26 1.489(5) . ?
C11 C12 1.441(5) . ?
C12 C13 1.351(5) . ?
C12 H12 0.9500 . ?
C13 C14 1.444(5) . ?
C13 H13 0.9500 . ?
C14 C15 1.394(5) . ?
C15 C16 1.383(5) . ?
C15 C31 1.496(5) . ?
C16 C17 1.450(5) . ?
C17 C18 1.345(6) . ?
C17 H17 0.9500 . ?
C18 C19 1.443(5) . ?
C18 H18 0.9500 . ?
C19 C20 1.390(5) . ?
C20 C36 1.494(5) . ?
C21 C25 1.388(5) . ?
C21 C22 1.393(5) . ?
C22 C23 1.386(5) . ?
C22 H22 0.9500 . ?
C23 N5 1.347(6) . ?
C23 H23 0.9500 . ?
N5 O1 1.320(4) . ?
N5 C24 1.352(6) . ?
C24 C25 1.377(6) . ?
C24 H24 0.9500 . ?
C25 H25 0.9500 . ?
C26 C30 1.389(5) . ?
C26 C27 1.402(5) . ?
C27 C28 1.379(5) . ?
C27 H27 0.9500 . ?
C28 N6 1.345(5) . ?
C28 H28 0.9500 . ?
N6 O2 1.316(4) . ?
N6 C29 1.369(5) . ?
C29 C30 1.366(5) . ?
C29 H29 0.9500 . ?
C30 H30 0.9500 . ?
C31 C32 1.396(5) . ?
C31 C35 1.398(5) . ?
C32 C33 1.373(5) . ?
C32 H32 0.9500 . ?
C33 N7 1.366(5) . ?
C33 H33 0.9500 . ?
N7 O3 1.313(4) . ?
N7 C34 1.350(5) . ?
C34 C35 1.379(5) . ?
C34 H34 0.9500 . ?
C35 H35 0.9500 . ?
C36 C40 1.386(5) . ?
C36 C37 1.390(5) . ?
C37 C38 1.385(5) . ?
C37 H37 0.9500 . ?
C38 N8 1.352(5) . ?
C38 H38 0.9500 . ?
N8 O4 1.314(4) . ?
N8 C39 1.346(5) . ?
C39 C40 1.377(5) . ?
C39 H39 0.9500 . ?
C40 H40 0.9500 . ?
C41 O5 1.382(7) . ?
C41 H41A 0.9800 . ?
C41 H41B 0.9800 . ?
C41 H41C 0.9800 . ?
O5 H5 0.8400 . ?
C42 O6 1.474(11) . ?
C42 H42A 0.9800 . ?
C42 H42B 0.9800 . ?
C42 H42C 0.9800 . ?
O6 H6 0.8400 . ?
O7 C43 1.480(13) . ?
